data_7014408
loop_
_publ_author_name
'Jaafar, Hassen'
'Vileno, Bertrand'
'Thibon, Aurore'
'Mandon, Dominique'

_publ_section_title
;
 Tuning the conversion of cyclohexane into cyclohexanol/one by
 molecular dioxygen, protons and reducing agents at a single
 non-porphyrinic iron centre and chemical versatility of the
 tris(2-pyridylmethyl)amine TPAFe(II)Cl2 complex in mild oxidation
 chemistry.
;
_journal_issue 1
_journal_name_full 'Dalton transactions (Cambridge, England : 2003)'
_journal_page_first 92
_journal_page_last 106
_journal_paper_doi 10.1039/c0dt00756k
_journal_volume 40
_journal_year 2011
_chemical_formula_moiety 'C18 H16 Cl4 Fe N4'
_chemical_formula_sum 'C18 H16 Cl4 Fe N4'
_chemical_formula_weight 486.00
_chemical_name_systematic
;
?
;
_space_group_IT_number 9
_symmetry_cell_setting monoclinic
_symmetry_space_group_name_Hall 'C -2yc'
_symmetry_space_group_name_H-M 'C 1 c 1'
_atom_sites_solution_hydrogens geom
_atom_sites_solution_primary direct
_atom_sites_solution_secondary difmap
_audit_creation_method SHELXL-97
_cell_angle_alpha 90.00
_cell_angle_beta 106.520(3)
_cell_angle_gamma 90.00
_cell_formula_units_Z 4
_cell_length_a 9.1920(5)
_cell_length_b 15.5454(10)
_cell_length_c 15.1189(8)
_cell_measurement_reflns_used 4952
_cell_measurement_temperature 173(2)
_cell_measurement_theta_max 30.034
_cell_measurement_theta_min 0.998
_cell_volume 2071.2(2)
_computing_cell_refinement 'Denzo (Nonius B.V., 1998)'
_computing_data_collection 'Collect (Nonius B.V., 1998)'
_computing_data_reduction 'Denzo (Nonius B.V., 1998)'
_computing_molecular_graphics 'PLATON 98 (Spek, 1998)'
_computing_publication_material 'SHELXL-97 (Sheldrick, 1997)'
_computing_structure_refinement 'SHELXL-97 (Sheldrick, 1997)'
_computing_structure_solution 'SHELXS-97 (Sheldrick, 1997)'
_diffrn_ambient_temperature 173(2)
_diffrn_measured_fraction_theta_full 0.993
_diffrn_measured_fraction_theta_max 0.993
_diffrn_measurement_device_type KappaCCD
_diffrn_measurement_method 'phi and omega scans'
_diffrn_radiation_monochromator graphite
_diffrn_radiation_source 'fine-focus sealed tube'
_diffrn_radiation_type MoK\a
_diffrn_radiation_wavelength 0.71073
_diffrn_reflns_av_R_equivalents 0.0353
_diffrn_reflns_av_sigmaI/netI 0.0516
_diffrn_reflns_limit_h_max 12
_diffrn_reflns_limit_h_min -12
_diffrn_reflns_limit_k_max 19
_diffrn_reflns_limit_k_min -21
_diffrn_reflns_limit_l_max 21
_diffrn_reflns_limit_l_min -20
_diffrn_reflns_number 6529
_diffrn_reflns_theta_full 30.01
_diffrn_reflns_theta_max 30.01
_diffrn_reflns_theta_min 2.62
_exptl_absorpt_coefficient_mu 1.255
_exptl_absorpt_correction_T_max 0.71636
_exptl_absorpt_correction_T_min 0.60923
_exptl_absorpt_correction_type multi-scan
_exptl_absorpt_process_details 'MULscanABS in PLATON (Spek, 2003)'
_exptl_crystal_colour yellow
_exptl_crystal_density_diffrn 1.559
_exptl_crystal_density_method 'not measured'
_exptl_crystal_description prism
_exptl_crystal_F_000 984
_exptl_crystal_size_max 0.40
_exptl_crystal_size_mid 0.35
_exptl_crystal_size_min 0.30
_refine_diff_density_max 0.361
_refine_diff_density_min -0.506
_refine_diff_density_rms 0.068
_refine_ls_abs_structure_details 'Flack H D (1983), Acta Cryst. A39, 876-881'
_refine_ls_abs_structure_Flack -0.042(16)
_refine_ls_extinction_method none
_refine_ls_goodness_of_fit_ref 1.017
_refine_ls_hydrogen_treatment constr
_refine_ls_matrix_type full
_refine_ls_number_parameters 244
_refine_ls_number_reflns 4056
_refine_ls_number_restraints 2
_refine_ls_restrained_S_all 1.017
_refine_ls_R_factor_all 0.0525
_refine_ls_R_factor_gt 0.0387
_refine_ls_shift/su_max 0.001
_refine_ls_shift/su_mean 0.000
_refine_ls_structure_factor_coef Fsqd
_refine_ls_weighting_details 'calc w=1/[\s^2^(Fo^2^)+(0.0514P)^2^+0.0000P] where P=(Fo^2^+2Fc^2^)/3'
_refine_ls_weighting_scheme calc
_refine_ls_wR_factor_gt 0.0883
_refine_ls_wR_factor_ref 0.0956
_reflns_number_gt 3368
_reflns_number_total 4056
_reflns_threshold_expression I>2sigma(I)
_cod_data_source_file C0DT00756K.TXT
_cod_data_source_block Cl2TPAFeCl2
_cod_depositor_comments
;
The following automatic conversions were performed:
'_symmetry_cell_setting' value 'Monoclinic' changed to 'monoclinic'
according to '/home/saulius/struct/CIF-dictionaries/cif_core.dic'
dictionary named 'cif_core.dic' version 2.4.1 from 2010-06-29.

Automatic conversion script
Id: cif_fix_enum 1555 2011-01-17 13:19:09Z saulius 
;
_cod_original_sg_symbol_H-M 'C c'
_cod_database_code 7014408

loop_
_symmetry_equiv_pos_as_xyz
'x, y, z'
'x, -y, z+1/2'
'x+1/2, y+1/2, z'
'x+1/2, -y+1/2, z+1/2'

loop_
_atom_site_label
_atom_site_type_symbol
_atom_site_fract_x
_atom_site_fract_y
_atom_site_fract_z
_atom_site_U_iso_or_equiv
_atom_site_adp_type
_atom_site_occupancy
_atom_site_symmetry_multiplicity
_atom_site_calc_flag
_atom_site_refinement_flags
_atom_site_disorder_assembly
_atom_site_disorder_group
C1 C 0.2954(5) 0.9640(2) 0.0263(2) 0.0408(9) Uani 1 1 d . . .
H1A H 0.2310 1.0160 0.0109 0.049 Uiso 1 1 calc R . .
H1B H 0.3751 0.9686 -0.0059 0.049 Uiso 1 1 calc R . .
C2 C 0.3710(4) 0.9628(2) 0.1295(2) 0.0313(7) Uani 1 1 d . . .
C3 C 0.4674(4) 1.0287(2) 0.1708(3) 0.0389(9) Uani 1 1 d . . .
H3 H 0.4870 1.0750 0.1349 0.047 Uiso 1 1 calc R . .
C4 C 0.5347(5) 1.0266(3) 0.2648(3) 0.0448(9) Uani 1 1 d . . .
H4 H 0.6016 1.0712 0.2944 0.054 Uiso 1 1 calc R . .
C5 C 0.5031(5) 0.9584(2) 0.3152(3) 0.0412(9) Uani 1 1 d . . .
H5 H 0.5474 0.9556 0.3801 0.049 Uiso 1 1 calc R . .
C6 C 0.4062(4) 0.8946(2) 0.2698(2) 0.0367(8) Uani 1 1 d . . .
H6 H 0.3848 0.8478 0.3045 0.044 Uiso 1 1 calc R . .
C7 C 0.0396(4) 0.9118(3) -0.0528(2) 0.0406(9) Uani 1 1 d . . .
H7A H -0.0180 0.8619 -0.0859 0.049 Uiso 1 1 calc R . .
H7B H 0.0353 0.9583 -0.0982 0.049 Uiso 1 1 calc R . .
C8 C -0.0309(4) 0.9423(2) 0.0203(3) 0.0412(9) Uani 1 1 d . . .
C9 C -0.1254(6) 1.0127(3) 0.0067(3) 0.0594(12) Uani 1 1 d . . .
H9 H -0.1481 1.0439 -0.0496 0.071 Uiso 1 1 calc R . .
C10 C -0.1870(7) 1.0370(3) 0.0766(4) 0.0754(16) Uani 1 1 d . . .
H10 H -0.2532 1.0851 0.0687 0.090 Uiso 1 1 calc R . .
C11 C -0.1514(6) 0.9912(3) 0.1568(4) 0.0669(14) Uani 1 1 d . . .
H11 H -0.1913 1.0068 0.2061 0.080 Uiso 1 1 calc R . .
C12 C -0.0565(5) 0.9221(3) 0.1641(3) 0.0468(10) Uani 1 1 d . . .
C13 C 0.2545(4) 0.8403(3) -0.0788(2) 0.0388(8) Uani 1 1 d . . .
H13A H 0.2622 0.8808 -0.1279 0.047 Uiso 1 1 calc R . .
H13B H 0.1809 0.7948 -0.1076 0.047 Uiso 1 1 calc R . .
C14 C 0.4067(4) 0.8005(2) -0.0354(3) 0.0347(8) Uani 1 1 d . . .
C15 C 0.5152(5) 0.7944(3) -0.0822(3) 0.0480(11) Uani 1 1 d . . .
H15 H 0.4939 0.8151 -0.1437 0.058 Uiso 1 1 calc R . .
C16 C 0.6531(5) 0.7587(3) -0.0399(3) 0.0539(11) Uani 1 1 d . . .
H16 H 0.7285 0.7540 -0.0716 0.065 Uiso 1 1 calc R . .
C17 C 0.6810(5) 0.7296(3) 0.0487(3) 0.0484(10) Uani 1 1 d . . .
H17 H 0.7767 0.7059 0.0808 0.058 Uiso 1 1 calc R . .
C18 C 0.5648(5) 0.7359(3) 0.0903(3) 0.0456(10) Uani 1 1 d . . .
N1 N 0.1996(3) 0.88664(18) -0.00978(19) 0.0327(6) Uani 1 1 d . . .
N2 N 0.3411(3) 0.89620(17) 0.1783(2) 0.0324(6) Uani 1 1 d . . .
N3 N 0.0051(4) 0.89562(19) 0.0989(2) 0.0368(7) Uani 1 1 d . . .
N4 N 0.4289(4) 0.7690(2) 0.0507(2) 0.0387(7) Uani 1 1 d . . .
Cl1 Cl 0.03650(10) 0.69863(5) -0.00394(6) 0.0344(2) Uani 1 1 d . . .
Cl2 Cl 0.23581(10) 0.70213(5) 0.23202(6) 0.0345(2) Uani 1 1 d . . .
Cl3 Cl -0.00733(16) 0.86480(9) 0.26669(9) 0.0701(4) Uani 1 1 d . . .
Cl4 Cl 0.59797(15) 0.69891(11) 0.20156(8) 0.0813(5) Uani 1 1 d . . .
Fe1 Fe 0.20048(4) 0.79387(3) 0.10569(3) 0.02863(12) Uani 1 1 d . . .

loop_
_atom_site_aniso_label
_atom_site_aniso_U_11
_atom_site_aniso_U_22
_atom_site_aniso_U_33
_atom_site_aniso_U_23
_atom_site_aniso_U_13
_atom_site_aniso_U_12
C1 0.050(2) 0.035(2) 0.0346(19) 0.0104(16) 0.0078(16) -0.0038(17)
C2 0.0366(18) 0.0237(16) 0.0361(18) 0.0062(14) 0.0143(15) 0.0031(14)
C3 0.051(2) 0.0273(17) 0.0423(19) 0.0043(17) 0.0202(18) -0.0070(17)
C4 0.058(3) 0.0344(19) 0.042(2) -0.0068(18) 0.0140(19) -0.0167(19)
C5 0.055(2) 0.035(2) 0.0332(18) -0.0050(16) 0.0117(17) -0.0149(18)
C6 0.046(2) 0.0318(19) 0.0309(17) 0.0010(16) 0.0093(16) -0.0096(17)
C7 0.047(2) 0.039(2) 0.0311(19) 0.0081(16) 0.0029(16) 0.0105(17)
C8 0.042(2) 0.0316(19) 0.045(2) 0.0011(17) 0.0038(17) 0.0083(17)
C9 0.066(3) 0.048(3) 0.058(3) 0.003(2) 0.008(2) 0.029(2)
C10 0.077(4) 0.063(3) 0.076(3) -0.007(3) 0.007(3) 0.044(3)
C11 0.066(3) 0.065(3) 0.073(3) -0.016(3) 0.026(3) 0.029(3)
C12 0.048(2) 0.044(2) 0.049(2) -0.0039(19) 0.0158(19) 0.0122(19)
C13 0.044(2) 0.046(2) 0.0263(16) 0.0071(16) 0.0113(15) 0.0053(18)
C14 0.0380(19) 0.039(2) 0.0297(18) 0.0029(15) 0.0134(15) -0.0007(16)
C15 0.053(2) 0.060(3) 0.038(2) 0.011(2) 0.025(2) 0.005(2)
C16 0.045(2) 0.071(3) 0.054(2) 0.002(2) 0.027(2) 0.005(2)
C17 0.035(2) 0.063(3) 0.049(2) 0.004(2) 0.0137(19) 0.0043(19)
C18 0.039(2) 0.064(3) 0.0325(18) 0.010(2) 0.0082(16) 0.009(2)
N1 0.0344(16) 0.0328(16) 0.0291(14) 0.0062(13) 0.0061(12) 0.0001(13)
N2 0.0384(16) 0.0273(14) 0.0303(14) 0.0022(13) 0.0076(12) -0.0057(13)
N3 0.0396(17) 0.0320(15) 0.0399(16) -0.0021(14) 0.0129(13) 0.0077(13)
N4 0.0349(16) 0.0530(19) 0.0292(14) 0.0091(15) 0.0110(13) 0.0065(15)
Cl1 0.0359(5) 0.0317(4) 0.0318(4) -0.0038(4) 0.0036(4) 0.0024(4)
Cl2 0.0520(5) 0.0245(4) 0.0288(4) 0.0022(3) 0.0144(4) -0.0057(4)
Cl3 0.0946(10) 0.0745(8) 0.0560(6) 0.0099(6) 0.0454(7) 0.0338(7)
Cl4 0.0560(8) 0.1468(15) 0.0419(6) 0.0387(7) 0.0155(6) 0.0376(8)
Fe1 0.0350(3) 0.0245(2) 0.0258(2) 0.0031(2) 0.00751(19) -0.0016(2)

loop_
_atom_type_symbol
_atom_type_description
_atom_type_scat_dispersion_real
_atom_type_scat_dispersion_imag
_atom_type_scat_source
C C 0.0033 0.0016 'International Tables Vol C Tables 4.2.6.8 and 6.1.1.4'
H H 0.0000 0.0000 'International Tables Vol C Tables 4.2.6.8 and 6.1.1.4'
N N 0.0061 0.0033 'International Tables Vol C Tables 4.2.6.8 and 6.1.1.4'
Cl Cl 0.1484 0.1585 'International Tables Vol C Tables 4.2.6.8 and 6.1.1.4'
Fe Fe 0.3463 0.8444 'International Tables Vol C Tables 4.2.6.8 and 6.1.1.4'

loop_
_geom_angle_atom_site_label_1
_geom_angle_atom_site_label_2
_geom_angle_atom_site_label_3
_geom_angle
_geom_angle_site_symmetry_1
_geom_angle_site_symmetry_3
_geom_angle_publ_flag
N1 C1 C2 114.5(3) . . ?
N1 C1 H1A 108.6 . . ?
C2 C1 H1A 108.6 . . ?
N1 C1 H1B 108.6 . . ?
C2 C1 H1B 108.6 . . ?
H1A C1 H1B 107.6 . . ?
N2 C2 C3 121.8(3) . . ?
N2 C2 C1 117.9(3) . . ?
C3 C2 C1 120.3(3) . . ?
C4 C3 C2 119.4(3) . . ?
C4 C3 H3 120.3 . . ?
C2 C3 H3 120.3 . . ?
C3 C4 C5 118.8(4) . . ?
C3 C4 H4 120.6 . . ?
C5 C4 H4 120.6 . . ?
C6 C5 C4 118.9(3) . . ?
C6 C5 H5 120.5 . . ?
C4 C5 H5 120.5 . . ?
N2 C6 C5 122.4(3) . . ?
N2 C6 H6 118.8 . . ?
C5 C6 H6 118.8 . . ?
N1 C7 C8 109.9(3) . . ?
N1 C7 H7A 109.7 . . ?
C8 C7 H7A 109.7 . . ?
N1 C7 H7B 109.7 . . ?
C8 C7 H7B 109.7 . . ?
H7A C7 H7B 108.2 . . ?
N3 C8 C9 123.1(4) . . ?
N3 C8 C7 115.2(3) . . ?
C9 C8 C7 121.7(4) . . ?
C8 C9 C10 118.7(5) . . ?
C8 C9 H9 120.6 . . ?
C10 C9 H9 120.6 . . ?
C11 C10 C9 119.3(4) . . ?
C11 C10 H10 120.3 . . ?
C9 C10 H10 120.3 . . ?
C10 C11 C12 117.9(4) . . ?
C10 C11 H11 121.1 . . ?
C12 C11 H11 121.1 . . ?
N3 C12 C11 125.2(4) . . ?
N3 C12 Cl3 116.5(3) . . ?
C11 C12 Cl3 118.3(3) . . ?
N1 C13 C14 110.9(3) . . ?
N1 C13 H13A 109.5 . . ?
C14 C13 H13A 109.5 . . ?
N1 C13 H13B 109.5 . . ?
C14 C13 H13B 109.5 . . ?
H13A C13 H13B 108.0 . . ?
N4 C14 C15 122.4(4) . . ?
N4 C14 C13 115.9(3) . . ?
C15 C14 C13 121.6(3) . . ?
C16 C15 C14 119.9(4) . . ?
C16 C15 H15 120.1 . . ?
C14 C15 H15 120.1 . . ?
C15 C16 C17 118.9(4) . . ?
C15 C16 H16 120.5 . . ?
C17 C16 H16 120.5 . . ?
C16 C17 C18 117.8(4) . . ?
C16 C17 H17 121.1 . . ?
C18 C17 H17 121.1 . . ?
N4 C18 C17 124.8(4) . . ?
N4 C18 Cl4 117.0(3) . . ?
C17 C18 Cl4 118.2(3) . . ?
C13 N1 C7 108.4(3) . . ?
C13 N1 C1 111.5(3) . . ?
C7 N1 C1 110.8(3) . . ?
C13 N1 Fe1 108.0(2) . . ?
C7 N1 Fe1 107.0(2) . . ?
C1 N1 Fe1 110.97(19) . . ?
C6 N2 C2 118.6(3) . . ?
C6 N2 Fe1 122.8(2) . . ?
C2 N2 Fe1 118.5(2) . . ?
C12 N3 C8 115.8(3) . . ?
C12 N3 Fe1 130.4(3) . . ?
C8 N3 Fe1 112.9(2) . . ?
C18 N4 C14 116.1(3) . . ?
N2 Fe1 N1 77.97(11) . . ?
N2 Fe1 Cl2 96.38(8) . . ?
N1 Fe1 Cl2 172.38(8) . . ?
N2 Fe1 N3 82.31(11) . . ?
N1 Fe1 N3 72.85(11) . . ?
Cl2 Fe1 N3 111.75(8) . . ?
N2 Fe1 Cl1 167.76(8) . . ?
N1 Fe1 Cl1 89.80(8) . . ?
Cl2 Fe1 Cl1 95.85(3) . . ?
N3 Fe1 Cl1 93.56(8) . . ?

loop_
_geom_bond_atom_site_label_1
_geom_bond_atom_site_label_2
_geom_bond_distance
_geom_bond_site_symmetry_2
_geom_bond_publ_flag
C1 N1 1.498(5) . ?
C1 C2 1.517(5) . ?
C1 H1A 0.9900 . ?
C1 H1B 0.9900 . ?
C2 N2 1.345(4) . ?
C2 C3 1.382(5) . ?
C3 C4 1.379(5) . ?
C3 H3 0.9500 . ?
C4 C5 1.384(5) . ?
C4 H4 0.9500 . ?
C5 C6 1.379(5) . ?
C5 H5 0.9500 . ?
C6 N2 1.342(4) . ?
C6 H6 0.9500 . ?
C7 N1 1.481(4) . ?
C7 C8 1.509(5) . ?
C7 H7A 0.9900 . ?
C7 H7B 0.9900 . ?
C8 N3 1.351(5) . ?
C8 C9 1.375(6) . ?
C9 C10 1.386(7) . ?
C9 H9 0.9500 . ?
C10 C11 1.364(7) . ?
C10 H10 0.9500 . ?
C11 C12 1.369(6) . ?
C11 H11 0.9500 . ?
C12 N3 1.334(5) . ?
C12 Cl3 1.733(4) . ?
C13 N1 1.470(5) . ?
C13 C14 1.500(5) . ?
C13 H13A 0.9900 . ?
C13 H13B 0.9900 . ?
C14 N4 1.352(5) . ?
C14 C15 1.380(5) . ?
C15 C16 1.365(6) . ?
C15 H15 0.9500 . ?
C16 C17 1.368(6) . ?
C16 H16 0.9500 . ?
C17 C18 1.389(5) . ?
C17 H17 0.9500 . ?
C18 N4 1.326(5) . ?
C18 Cl4 1.721(4) . ?
N1 Fe1 2.263(3) . ?
N2 Fe1 2.144(3) . ?
N3 Fe1 2.373(3) . ?
Cl1 Fe1 2.4063(9) . ?
Cl2 Fe1 2.3312(8) . ?

loop_
_geom_torsion_atom_site_label_1
_geom_torsion_atom_site_label_2
_geom_torsion_atom_site_label_3
_geom_torsion_atom_site_label_4
_geom_torsion
_geom_torsion_site_symmetry_1
_geom_torsion_site_symmetry_2
_geom_torsion_site_symmetry_3
_geom_torsion_site_symmetry_4
_geom_torsion_publ_flag
N1 C1 C2 N2 -2.6(5) . . . . ?
N1 C1 C2 C3 177.4(3) . . . . ?
N2 C2 C3 C4 -0.2(6) . . . . ?
C1 C2 C3 C4 179.8(4) . . . . ?
C2 C3 C4 C5 -0.3(6) . . . . ?
C3 C4 C5 C6 0.4(6) . . . . ?
C4 C5 C6 N2 -0.1(6) . . . . ?
N1 C7 C8 N3 -41.4(5) . . . . ?
N1 C7 C8 C9 138.9(4) . . . . ?
N3 C8 C9 C10 0.0(8) . . . . ?
C7 C8 C9 C10 179.7(5) . . . . ?
C8 C9 C10 C11 0.5(9) . . . . ?
C9 C10 C11 C12 -0.6(9) . . . . ?
C10 C11 C12 N3 0.2(8) . . . . ?
C10 C11 C12 Cl3 178.6(4) . . . . ?
N1 C13 C14 N4 36.6(5) . . . . ?
N1 C13 C14 C15 -145.3(4) . . . . ?
N4 C14 C15 C16 -2.8(7) . . . . ?
C13 C14 C15 C16 179.2(4) . . . . ?
C14 C15 C16 C17 -0.2(8) . . . . ?
C15 C16 C17 C18 1.8(8) . . . . ?
C16 C17 C18 N4 -0.8(8) . . . . ?
C16 C17 C18 Cl4 179.6(4) . . . . ?
C14 C13 N1 C7 -170.6(3) . . . . ?
C14 C13 N1 C1 67.1(4) . . . . ?
C14 C13 N1 Fe1 -55.0(3) . . . . ?
C8 C7 N1 C13 168.0(3) . . . . ?
C8 C7 N1 C1 -69.3(4) . . . . ?
C8 C7 N1 Fe1 51.8(3) . . . . ?
C2 C1 N1 C13 -120.0(3) . . . . ?
C2 C1 N1 C7 119.2(3) . . . . ?
C2 C1 N1 Fe1 0.5(4) . . . . ?
C5 C6 N2 C2 -0.3(6) . . . . ?
C5 C6 N2 Fe1 176.4(3) . . . . ?
C3 C2 N2 C6 0.5(5) . . . . ?
C1 C2 N2 C6 -179.5(3) . . . . ?
C3 C2 N2 Fe1 -176.4(3) . . . . ?
C1 C2 N2 Fe1 3.6(4) . . . . ?
C11 C12 N3 C8 0.2(7) . . . . ?
Cl3 C12 N3 C8 -178.2(3) . . . . ?
C11 C12 N3 Fe1 168.7(4) . . . . ?
Cl3 C12 N3 Fe1 -9.8(5) . . . . ?
C9 C8 N3 C12 -0.3(6) . . . . ?
C7 C8 N3 C12 179.9(4) . . . . ?
C9 C8 N3 Fe1 -170.8(4) . . . . ?
C7 C8 N3 Fe1 9.5(4) . . . . ?
C17 C18 N4 C14 -1.9(7) . . . . ?
Cl4 C18 N4 C14 177.7(3) . . . . ?
C15 C14 N4 C18 3.7(6) . . . . ?
C13 C14 N4 C18 -178.2(4) . . . . ?
C6 N2 Fe1 N1 -179.3(3) . . . . ?
C2 N2 Fe1 N1 -2.5(2) . . . . ?
C6 N2 Fe1 Cl2 -4.4(3) . . . . ?
C2 N2 Fe1 Cl2 172.3(2) . . . . ?
C6 N2 Fe1 N3 106.7(3) . . . . ?
C2 N2 Fe1 N3 -76.6(3) . . . . ?
C6 N2 Fe1 Cl1 177.7(3) . . . . ?
C2 N2 Fe1 Cl1 -5.6(6) . . . . ?
C13 N1 Fe1 N2 123.4(2) . . . . ?
C7 N1 Fe1 N2 -120.1(2) . . . . ?
C1 N1 Fe1 N2 1.0(2) . . . . ?
C13 N1 Fe1 N3 -151.0(2) . . . . ?
C7 N1 Fe1 N3 -34.5(2) . . . . ?
C1 N1 Fe1 N3 86.5(2) . . . . ?
C13 N1 Fe1 Cl1 -57.2(2) . . . . ?
C7 N1 Fe1 Cl1 59.3(2) . . . . ?
C1 N1 Fe1 Cl1 -179.7(2) . . . . ?
C12 N3 Fe1 N2 -74.7(4) . . . . ?
C8 N3 Fe1 N2 94.1(3) . . . . ?
C12 N3 Fe1 N1 -154.4(4) . . . . ?
C8 N3 Fe1 N1 14.4(3) . . . . ?
C12 N3 Fe1 Cl2 19.2(4) . . . . ?
C8 N3 Fe1 Cl2 -172.1(2) . . . . ?
C12 N3 Fe1 Cl1 116.9(4) . . . . ?
C8 N3 Fe1 Cl1 -74.3(3) . . . . ?
